data_4507260
loop_
_publ_author_name
'Yang, Guang'
'Baran, Peter'
'Mart\'inez, Angel R.'
'Raptis, Raphael G.'

_publ_section_title
;
 Substituent Effects on the Supramolecular Aggregation of AgI-Pyrazolato
 Trimers
;
_journal_issue 1
_journal_name_full 'Crystal Growth &amp; Design'
_journal_page_first 264
_journal_paper_doi 10.1021/cg301411j
_journal_volume 13
_journal_year 2013
_chemical_formula_sum 'C31 H31 Ag3 N6 O'
_chemical_formula_weight 827.23
_chemical_name_systematic
; 
 ? 
;
_space_group_IT_number 2
_symmetry_cell_setting triclinic
_symmetry_space_group_name_Hall '-P 1'
_symmetry_space_group_name_H-M 'P -1'
_atom_sites_solution_hydrogens geom
_atom_sites_solution_primary direct
_atom_sites_solution_secondary difmap
_audit_creation_method SHELXL-97
_cell_angle_alpha 108.204(9)
_cell_angle_beta 102.225(10)
_cell_angle_gamma 90.820(10)
_cell_formula_units_Z 2
_cell_length_a 7.617(6)
_cell_length_b 14.224(11)
_cell_length_c 15.311(12)
_cell_measurement_temperature 298(2)
_cell_volume 1534(2)
_computing_structure_refinement 'SHELXL-97 (Sheldrick, 1997)'
_computing_structure_solution 'SHELXS-97 (Sheldrick, 1990)'
_diffrn_ambient_temperature 298(2)
_diffrn_measured_fraction_theta_full 0.940
_diffrn_measured_fraction_theta_max 0.940
_diffrn_measurement_device_type 'CCD area detector'
_diffrn_measurement_method 'phi and omega scans'
_diffrn_radiation_monochromator graphite
_diffrn_radiation_source 'fine-focus sealed tube'
_diffrn_radiation_type MoK\a
_diffrn_radiation_wavelength 0.71073
_diffrn_reflns_av_R_equivalents 0.0326
_diffrn_reflns_av_sigmaI/netI 0.0663
_diffrn_reflns_limit_h_max 9
_diffrn_reflns_limit_h_min -9
_diffrn_reflns_limit_k_max 18
_diffrn_reflns_limit_k_min -16
_diffrn_reflns_limit_l_max 19
_diffrn_reflns_limit_l_min -18
_diffrn_reflns_number 8723
_diffrn_reflns_theta_full 27.19
_diffrn_reflns_theta_max 27.19
_diffrn_reflns_theta_min 1.72
_exptl_absorpt_coefficient_mu 1.930
_exptl_absorpt_correction_T_max 0.7350
_exptl_absorpt_correction_T_min 0.6761
_exptl_absorpt_correction_type multi-scan
_exptl_absorpt_process_details 'SADABS (Sheldrick, 1996)'
_exptl_crystal_colour colorless
_exptl_crystal_density_diffrn 1.791
_exptl_crystal_density_method 'not measured'
_exptl_crystal_description prism
_exptl_crystal_F_000 816
_exptl_crystal_size_max 0.22
_exptl_crystal_size_mid 0.18
_exptl_crystal_size_min 0.17
_refine_diff_density_max 0.653
_refine_diff_density_min -0.849
_refine_diff_density_rms 0.140
_refine_ls_extinction_coef 0.0081(8)
_refine_ls_extinction_expression Fc^*^=kFc[1+0.001xFc^2^\l^3^/sin(2\q)]^-1/4^
_refine_ls_extinction_method SHELXL
_refine_ls_goodness_of_fit_ref 0.977
_refine_ls_hydrogen_treatment constr
_refine_ls_matrix_type full
_refine_ls_number_parameters 375
_refine_ls_number_reflns 6420
_refine_ls_number_restraints 1
_refine_ls_restrained_S_all 0.979
_refine_ls_R_factor_all 0.0663
_refine_ls_R_factor_gt 0.0440
_refine_ls_shift/su_max 0.030
_refine_ls_shift/su_mean 0.001
_refine_ls_structure_factor_coef Fsqd
_refine_ls_weighting_details 'calc w=1/[\s^2^(Fo^2^)+(0.0743P)^2^+0.0000P] where P=(Fo^2^+2Fc^2^)/3'
_refine_ls_weighting_scheme calc
_refine_ls_wR_factor_gt 0.1178
_refine_ls_wR_factor_ref 0.1337
_reflns_number_gt 4597
_reflns_number_total 6420
_reflns_threshold_expression >2sigma(I)
_cod_data_source_file cg301411j_si_004.cif
_cod_data_source_block yg068-New
_cod_original_sg_symbol_H-M P-1
_cod_database_code 4507260

loop_
_symmetry_equiv_pos_as_xyz
'x, y, z'
'-x, -y, -z'

loop_
_atom_site_label
_atom_site_type_symbol
_atom_site_fract_x
_atom_site_fract_y
_atom_site_fract_z
_atom_site_U_iso_or_equiv
_atom_site_adp_type
_atom_site_occupancy
_atom_site_symmetry_multiplicity
_atom_site_calc_flag
_atom_site_refinement_flags
Ag1 Ag 0.80390(6) 0.88525(3) 0.87107(3) 0.05732(16) Uani 1 1 d .
Ag2 Ag 0.79122(6) 0.99200(3) 1.10604(3) 0.05817(16) Uani 1 1 d .
Ag3 Ag 0.64271(6) 1.11295(3) 0.94601(3) 0.05676(16) Uani 1 1 d .
C1 C 0.7597(9) 0.8344(5) 0.6291(5) 0.0751(17) Uani 1 1 d .
H1A H 0.8335 0.8408 0.5873 0.113 Uiso 1 1 calc R
H1B H 0.6511 0.7932 0.5931 0.113 Uiso 1 1 calc R
H1C H 0.8246 0.8046 0.6732 0.113 Uiso 1 1 calc R
C2 C 0.7125(7) 0.9356(4) 0.6821(4) 0.0568(13) Uani 1 1 d .
C3 C 0.6479(7) 1.0120(4) 0.6504(4) 0.0619(14) Uani 1 1 d .
H3 H 0.6290 1.0135 0.5889 0.074 Uiso 1 1 calc R
C4 C 0.6168(7) 1.0858(4) 0.7274(4) 0.0543(12) Uani 1 1 d .
C5 C 0.5469(7) 1.1840(4) 0.7328(4) 0.0576(13) Uani 1 1 d .
C6 C 0.4435(10) 1.1986(5) 0.6511(5) 0.0814(18) Uani 1 1 d .
H6 H 0.4231 1.1472 0.5939 0.098 Uiso 1 1 calc R
C7 C 0.3710(10) 1.2890(6) 0.6547(6) 0.096(2) Uani 1 1 d .
H7 H 0.3018 1.2969 0.6001 0.115 Uiso 1 1 calc R
C8 C 0.4011(10) 1.3664(5) 0.7384(6) 0.093(2) Uani 1 1 d .
H8 H 0.3522 1.4264 0.7404 0.111 Uiso 1 1 calc R
C9 C 0.5045(10) 1.3544(5) 0.8196(5) 0.088(2) Uani 1 1 d .
H9 H 0.5271 1.4066 0.8763 0.106 Uiso 1 1 calc R
C10 C 0.5747(8) 1.2636(4) 0.8159(4) 0.0694(15) Uani 1 1 d .
H10 H 0.6425 1.2560 0.8711 0.083 Uiso 1 1 calc R
C11 C 0.5183(8) 1.3367(4) 1.0774(5) 0.0719(16) Uani 1 1 d .
H11A H 0.6241 1.3662 1.0681 0.108 Uiso 1 1 calc R
H11B H 0.4564 1.3878 1.1133 0.108 Uiso 1 1 calc R
H11C H 0.4400 1.3024 1.0172 0.108 Uiso 1 1 calc R
C12 C 0.5725(7) 1.2639(4) 1.1303(4) 0.0548(12) Uani 1 1 d .
C13 C 0.5899(7) 1.2740(4) 1.2246(4) 0.0626(14) Uani 1 1 d .
H13 H 0.5586 1.3272 1.2703 0.075 Uiso 1 1 calc R
C14 C 0.6630(6) 1.1896(4) 1.2379(4) 0.0516(12) Uani 1 1 d .
C15 C 0.7230(7) 1.1666(4) 1.3268(4) 0.0573(13) Uani 1 1 d .
C16 C 0.7477(10) 1.2439(5) 1.4140(5) 0.087(2) Uani 1 1 d .
H16 H 0.7239 1.3080 1.4146 0.105 Uiso 1 1 calc R
C17 C 0.8080(11) 1.2250(6) 1.4998(5) 0.098(2) Uani 1 1 d .
H17 H 0.8226 1.2768 1.5564 0.117 Uiso 1 1 calc R
C18 C 0.8451(10) 1.1326(6) 1.5015(5) 0.085(2) Uani 1 1 d .
H18 H 0.8855 1.1209 1.5586 0.102 Uiso 1 1 calc R
C19 C 0.8221(10) 1.0566(5) 1.4175(5) 0.087(2) Uani 1 1 d .
H19 H 0.8477 0.9929 1.4175 0.104 Uiso 1 1 calc R
C20 C 0.7605(8) 1.0744(5) 1.3319(4) 0.0692(16) Uani 1 1 d .
H20 H 0.7442 1.0214 1.2761 0.083 Uiso 1 1 calc R
C21 C 0.9338(9) 0.8152(5) 1.2115(4) 0.0764(17) Uani 1 1 d .
H21A H 0.9656 0.8853 1.2406 0.115 Uiso 1 1 calc R
H21B H 1.0214 0.7796 1.2404 0.115 Uiso 1 1 calc R
H21C H 0.8170 0.7988 1.2198 0.115 Uiso 1 1 calc R
C22 C 0.9296(7) 0.7866(4) 1.1073(4) 0.0628(14) Uani 1 1 d .
C23 C 0.9628(7) 0.6996(4) 1.0450(4) 0.0632(14) Uani 1 1 d .
H23 H 0.9965 0.6423 1.0589 0.076 Uiso 1 1 calc R
C24 C 0.9364(7) 0.7131(4) 0.9560(4) 0.0556(12) Uani 1 1 d .
C25 C 0.9427(7) 0.6411(4) 0.8632(4) 0.0616(14) Uani 1 1 d .
C26 C 0.9082(10) 0.5384(4) 0.8471(5) 0.088(2) Uani 1 1 d .
H26 H 0.8830 0.5175 0.8953 0.105 Uiso 1 1 calc R
C27 C 0.9112(12) 0.4690(5) 0.7620(7) 0.112(3) Uani 1 1 d .
H27 H 0.8892 0.4017 0.7527 0.134 Uiso 1 1 calc R
C28 C 0.9474(12) 0.5002(5) 0.6900(6) 0.105(3) Uani 1 1 d .
H28 H 0.9526 0.4534 0.6327 0.126 Uiso 1 1 calc R
C29 C 0.9760(10) 0.6005(5) 0.7025(5) 0.089(2) Uani 1 1 d .
H29 H 0.9946 0.6214 0.6531 0.107 Uiso 1 1 calc R
C30 C 0.9765(8) 0.6697(4) 0.7904(4) 0.0686(15) Uani 1 1 d .
H30 H 1.0003 0.7369 0.7997 0.082 Uiso 1 1 calc R
N1 N 0.7193(6) 0.9626(3) 0.7758(3) 0.0566(10) Uani 1 1 d .
N2 N 0.6617(6) 1.0563(3) 0.8052(3) 0.0552(10) Uani 1 1 d .
N3 N 0.6280(6) 1.1751(3) 1.0870(3) 0.0549(10) Uani 1 1 d .
N4 N 0.6870(6) 1.1292(3) 1.1538(3) 0.0542(10) Uani 1 1 d .
N5 N 0.8837(6) 0.8521(3) 1.0594(3) 0.0572(11) Uani 1 1 d .
N6 N 0.8902(6) 0.8072(3) 0.9666(3) 0.0543(10) Uani 1 1 d .
C31 C 0.7185(9) 0.5199(4) 0.4565(4) 0.0653(15) Uani 1 1 d D
H31A H 0.8063 0.5677 0.5050 0.098 Uiso 1 1 calc R
H31B H 0.7160 0.5291 0.3968 0.098 Uiso 1 1 calc R
H31C H 0.7500 0.4540 0.4536 0.098 Uiso 1 1 calc R
O1 O 0.5715(11) 0.5310(5) 0.4743(6) 0.154(3) Uani 1 1 d D
H1 H 0.4983 0.4868 0.4360 0.230 Uiso 1 1 calc R

loop_
_atom_site_aniso_label
_atom_site_aniso_U_11
_atom_site_aniso_U_22
_atom_site_aniso_U_33
_atom_site_aniso_U_23
_atom_site_aniso_U_13
_atom_site_aniso_U_12
Ag1 0.0643(3) 0.0567(3) 0.0545(3) 0.0239(2) 0.01169(19) 0.01035(18)
Ag2 0.0685(3) 0.0523(2) 0.0541(3) 0.01682(19) 0.0149(2) 0.01024(19)
Ag3 0.0664(3) 0.0601(3) 0.0443(2) 0.01775(19) 0.01211(18) 0.00772(19)
C1 0.083(4) 0.076(4) 0.067(4) 0.018(3) 0.027(3) 0.014(3)
C2 0.059(3) 0.065(3) 0.048(3) 0.021(3) 0.012(2) 0.002(3)
C3 0.064(3) 0.077(4) 0.051(3) 0.025(3) 0.017(3) 0.008(3)
C4 0.058(3) 0.059(3) 0.053(3) 0.027(3) 0.013(2) 0.002(2)
C5 0.063(3) 0.063(3) 0.053(3) 0.026(3) 0.015(2) 0.005(3)
C6 0.111(5) 0.081(4) 0.062(4) 0.038(3) 0.015(4) 0.015(4)
C7 0.118(6) 0.095(5) 0.084(5) 0.052(4) 0.006(4) 0.029(4)
C8 0.114(6) 0.078(4) 0.095(5) 0.043(4) 0.018(4) 0.026(4)
C9 0.110(5) 0.068(4) 0.084(5) 0.027(4) 0.011(4) 0.011(4)
C10 0.078(4) 0.065(3) 0.066(4) 0.032(3) 0.003(3) 0.006(3)
C11 0.070(4) 0.069(4) 0.075(4) 0.025(3) 0.009(3) 0.021(3)
C12 0.046(3) 0.062(3) 0.054(3) 0.016(3) 0.010(2) 0.008(2)
C13 0.058(3) 0.067(3) 0.058(3) 0.013(3) 0.014(3) 0.015(3)
C14 0.045(3) 0.062(3) 0.048(3) 0.015(2) 0.014(2) 0.002(2)
C15 0.055(3) 0.069(3) 0.052(3) 0.018(3) 0.023(2) 0.002(2)
C16 0.126(6) 0.082(4) 0.056(4) 0.018(3) 0.032(4) 0.017(4)
C17 0.137(7) 0.106(6) 0.047(4) 0.019(4) 0.023(4) 0.013(5)
C18 0.098(5) 0.104(5) 0.057(4) 0.036(4) 0.011(3) -0.010(4)
C19 0.110(5) 0.087(5) 0.069(4) 0.037(4) 0.014(4) 0.000(4)
C20 0.082(4) 0.071(4) 0.050(3) 0.017(3) 0.008(3) -0.010(3)
C21 0.079(4) 0.085(4) 0.066(4) 0.035(3) 0.004(3) 0.003(3)
C22 0.061(3) 0.065(3) 0.063(4) 0.030(3) 0.002(3) 0.003(3)
C23 0.067(3) 0.061(3) 0.066(4) 0.031(3) 0.007(3) 0.019(3)
C24 0.048(3) 0.052(3) 0.068(3) 0.024(3) 0.007(2) 0.007(2)
C25 0.059(3) 0.055(3) 0.070(4) 0.020(3) 0.014(3) 0.015(2)
C26 0.121(6) 0.054(3) 0.096(5) 0.025(4) 0.037(4) 0.021(4)
C27 0.147(8) 0.056(4) 0.130(8) 0.016(5) 0.047(6) 0.019(4)
C28 0.145(7) 0.073(5) 0.089(5) 0.000(4) 0.046(5) 0.009(5)
C29 0.100(5) 0.082(5) 0.080(5) 0.010(4) 0.033(4) 0.003(4)
C30 0.069(4) 0.057(3) 0.074(4) 0.009(3) 0.023(3) 0.003(3)
N1 0.055(2) 0.062(3) 0.054(3) 0.020(2) 0.014(2) 0.005(2)
N2 0.063(3) 0.057(2) 0.048(2) 0.020(2) 0.011(2) 0.008(2)
N3 0.060(2) 0.057(2) 0.048(2) 0.019(2) 0.011(2) 0.0088(19)
N4 0.063(3) 0.053(2) 0.047(2) 0.016(2) 0.014(2) 0.0083(19)
N5 0.062(3) 0.056(2) 0.054(3) 0.022(2) 0.006(2) 0.004(2)
N6 0.060(3) 0.051(2) 0.053(3) 0.020(2) 0.011(2) 0.0085(19)
C31 0.104(5) 0.047(3) 0.056(3) 0.026(2) 0.024(3) 0.028(3)
O1 0.200(8) 0.102(5) 0.176(7) 0.056(5) 0.066(6) -0.016(5)

loop_
_atom_type_symbol
_atom_type_description
_atom_type_scat_dispersion_real
_atom_type_scat_dispersion_imag
_atom_type_scat_source
Ag Ag -0.8971 1.1015 'International Tables Vol C Tables 4.2.6.8 and 6.1.1.4'
C C 0.0033 0.0016 'International Tables Vol C Tables 4.2.6.8 and 6.1.1.4'
H H 0.0000 0.0000 'International Tables Vol C Tables 4.2.6.8 and 6.1.1.4'
N N 0.0061 0.0033 'International Tables Vol C Tables 4.2.6.8 and 6.1.1.4'
O O 0.0106 0.0060 'International Tables Vol C Tables 4.2.6.8 and 6.1.1.4'

loop_
_geom_angle_atom_site_label_1
_geom_angle_atom_site_label_2
_geom_angle_atom_site_label_3
_geom_angle
N1 Ag1 N6 179.69(18)
N5 Ag2 N4 177.18(16)
N3 Ag3 N2 177.72(17)
N1 C2 C3 108.0(5)
N1 C2 C1 121.2(5)
C3 C2 C1 130.7(5)
C2 C3 C4 106.9(5)
N2 C4 C3 109.1(5)
N2 C4 C5 121.6(5)
C3 C4 C5 129.3(5)
C10 C5 C6 117.0(6)
C10 C5 C4 123.3(5)
C6 C5 C4 119.7(5)
C7 C6 C5 120.9(7)
C8 C7 C6 120.6(7)
C7 C8 C9 119.5(7)
C8 C9 C10 119.6(7)
C5 C10 C9 122.3(6)
N3 C12 C13 108.5(5)
N3 C12 C11 120.8(5)
C13 C12 C11 130.5(5)
C12 C13 C14 106.8(5)
N4 C14 C13 108.5(5)
N4 C14 C15 122.4(5)
C13 C14 C15 129.0(5)
C20 C15 C16 116.0(6)
C20 C15 C14 124.7(5)
C16 C15 C14 119.2(6)
C17 C16 C15 120.7(7)
C18 C17 C16 121.2(7)
C17 C18 C19 118.8(7)
C18 C19 C20 120.4(7)
C15 C20 C19 122.8(6)
N5 C22 C23 108.4(5)
N5 C22 C21 120.6(5)
C23 C22 C21 131.0(5)
C22 C23 C24 107.1(5)
N6 C24 C23 107.6(5)
N6 C24 C25 122.7(5)
C23 C24 C25 129.6(5)
C30 C25 C26 117.9(6)
C30 C25 C24 122.8(5)
C26 C25 C24 119.3(6)
C27 C26 C25 121.4(7)
C26 C27 C28 119.3(7)
C29 C28 C27 120.7(7)
C28 C29 C30 119.0(7)
C25 C30 C29 121.7(6)
C2 N1 N2 109.2(4)
C2 N1 Ag1 129.7(4)
N2 N1 Ag1 121.1(3)
C4 N2 N1 106.8(4)
C4 N2 Ag3 135.7(4)
N1 N2 Ag3 117.3(3)
C12 N3 N4 108.3(4)
C12 N3 Ag3 129.1(4)
N4 N3 Ag3 122.5(3)
C14 N4 N3 107.8(4)
C14 N4 Ag2 136.0(4)
N3 N4 Ag2 116.2(3)
C22 N5 N6 108.6(5)
C22 N5 Ag2 129.1(4)
N6 N5 Ag2 122.1(3)
C24 N6 N5 108.3(4)
C24 N6 Ag1 133.5(4)
N5 N6 Ag1 117.8(3)

loop_
_geom_bond_atom_site_label_1
_geom_bond_atom_site_label_2
_geom_bond_distance
Ag1 N1 2.092(5)
Ag1 N6 2.105(4)
Ag2 N5 2.082(5)
Ag2 N4 2.091(4)
Ag3 N3 2.089(4)
Ag3 N2 2.090(4)
C1 C2 1.506(8)
C2 N1 1.353(7)
C2 C3 1.380(8)
C3 C4 1.378(8)
C4 N2 1.362(7)
C4 C5 1.487(8)
C5 C10 1.387(8)
C5 C6 1.405(8)
C6 C7 1.397(10)
C7 C8 1.376(10)
C8 C9 1.385(10)
C9 C10 1.395(9)
C11 C12 1.515(8)
C12 N3 1.351(7)
C12 C13 1.383(8)
C13 C14 1.384(8)
C14 N4 1.358(6)
C14 C15 1.479(8)
C15 C20 1.368(9)
C15 C16 1.413(8)
C16 C17 1.407(10)
C17 C18 1.355(11)
C18 C19 1.374(9)
C19 C20 1.397(9)
C21 C22 1.513(9)
C22 N5 1.362(7)
C22 C23 1.370(8)
C23 C24 1.409(8)
C24 N6 1.358(7)
C24 C25 1.480(8)
C25 C30 1.369(8)
C25 C26 1.414(8)
C26 C27 1.373(10)
C27 C28 1.385(11)
C28 C29 1.386(10)
C29 C30 1.396(9)
N1 N2 1.378(6)
N3 N4 1.381(6)
N5 N6 1.376(6)
C31 O1 1.209(8)
